data_2014170
loop_
_publ_author_name
'Belkacem Benmerad'
'Achoura Guehria-La\"idoudi'
'Slimane Dahaoui'
'Claude Lecomte'

_publ_section_title
;
 The first suberate lanthanum(III) complex without uncoordinated water
;
_journal_issue 8
_journal_name_full 'Acta Crystallographica Section C'
_journal_page_first m407
_journal_page_last m409
_journal_paper_doi 10.1107/S0108270104014751
_journal_volume 60
_journal_year 2004
_chemical_formula_iupac '[La (C8 H12 O4) (C8 H13 O4) (H2 O)]'
_chemical_formula_moiety 'C16 H27 La1 O9'
_chemical_formula_sum 'C16 H27 La O9'
_chemical_formula_weight 502.28
_chemical_name_common
;
aqua(suberato)(hydrogen suberato)lanthanum(III)
;
_chemical_name_systematic
;
catena-Poly[[aqualanthanum(III)]-\m-(8-carboxyoctanoato)-\m-octanedioato]
;
_space_group_IT_number 2
_symmetry_cell_setting triclinic
_symmetry_space_group_name_Hall '-P 1'
_symmetry_space_group_name_H-M 'P -1'
_atom_sites_solution_hydrogens geom
_atom_sites_solution_primary direct
_atom_sites_solution_secondary difmap
_cell_angle_alpha 100.590(10)
_cell_angle_beta 103.660(10)
_cell_angle_gamma 97.830(10)
_cell_formula_units_Z 2
_cell_length_a 8.582(2)
_cell_length_b 9.0790(10)
_cell_length_c 13.092(4)
_cell_measurement_reflns_used 38534
_cell_measurement_temperature 293(2)
_cell_measurement_theta_max 30.50
_cell_measurement_theta_min 2.49
_cell_volume 957.0(4)
_computing_cell_refinement 'DENZO--SMN (Otwinowski & Minor, 1997)'
_computing_data_collection 'COLLECT (Nonius, 1999)'
_computing_data_reduction DENZO--SMN
_computing_molecular_graphics 'ORTEP-3 (Farrugia, 1997)'
_computing_publication_material 'enCIFer (Allen et al., 2004)'
_computing_structure_refinement 'SHELXL97 (Sheldrick, 1997)'
_computing_structure_solution 'SHELXS97 (Sheldrick, 1997)'
_diffrn_ambient_temperature 293(2)
_diffrn_measured_fraction_theta_full 0.983
_diffrn_measured_fraction_theta_max 0.983
_diffrn_measurement_device_type 'Nonius KappaCCD'
_diffrn_measurement_method '\f and \w scans'
_diffrn_radiation_monochromator graphite
_diffrn_radiation_source 'fine-focus sealed tube'
_diffrn_radiation_type MoK\a
_diffrn_radiation_wavelength 0.71073
_diffrn_reflns_av_R_equivalents 0.0390
_diffrn_reflns_av_sigmaI/netI 0.0229
_diffrn_reflns_limit_h_max 12
_diffrn_reflns_limit_h_min -11
_diffrn_reflns_limit_k_max 12
_diffrn_reflns_limit_k_min -11
_diffrn_reflns_limit_l_max 17
_diffrn_reflns_limit_l_min -18
_diffrn_reflns_number 38534
_diffrn_reflns_theta_full 30.50
_diffrn_reflns_theta_max 30.50
_diffrn_reflns_theta_min 2.49
_exptl_absorpt_coefficient_mu 2.277
_exptl_absorpt_correction_T_max 0.51
_exptl_absorpt_correction_T_min 0.47
_exptl_absorpt_correction_type empirical
_exptl_absorpt_process_details '(DENZO--SMN; Otwinowski & Minor, 1997)'
_exptl_crystal_colour colourless
_exptl_crystal_density_diffrn 1.743
_exptl_crystal_density_method 'not measured'
_exptl_crystal_description prism
_exptl_crystal_F_000 504
_exptl_crystal_size_max 0.4
_exptl_crystal_size_mid 0.3
_exptl_crystal_size_min 0.3
_refine_diff_density_max 1.026
_refine_diff_density_min -1.209
_refine_ls_extinction_coef 0.0549(15)
_refine_ls_extinction_expression Fc^*^=kFc[1+0.001xFc^2^\l^3^/sin(2\q)]^-1/4^
_refine_ls_extinction_method SHELXL97
_refine_ls_goodness_of_fit_ref 1.091
_refine_ls_hydrogen_treatment mixed
_refine_ls_matrix_type full
_refine_ls_number_parameters 239
_refine_ls_number_reflns 5739
_refine_ls_number_restraints 0
_refine_ls_restrained_S_all 1.091
_refine_ls_R_factor_all 0.0263
_refine_ls_R_factor_gt 0.0229
_refine_ls_shift/su_max 0.008
_refine_ls_shift/su_mean 0.000
_refine_ls_structure_factor_coef Fsqd
_refine_ls_weighting_details 'calc w=1/[\s^2^(Fo^2^)+(0.0417P)^2^] where P=(Fo^2^+2Fc^2^)/3'
_refine_ls_weighting_scheme calc
_refine_ls_wR_factor_gt 0.0593
_refine_ls_wR_factor_ref 0.0604
_reflns_number_gt 5279
_reflns_number_total 5739
_reflns_threshold_expression I>2\s(I)
_cod_data_source_file gd1323.cif
_cod_data_source_block I
_cod_depositor_comments
;
The following automatic conversions were performed:
'_symmetry_cell_setting' value 'Triclinic' changed to 'triclinic'
according to '/home/saulius/struct/CIF-dictionaries/cif_core.dic'
dictionary named 'cif_core.dic' version 2.4.1 from 2010-06-29.

Automatic conversion script
Id: cif_fix_enum 1527 2010-12-29 10:47:43Z saulius 

The following automatic conversions were performed:

'_symmetry_cell_setting' value 'Triclinic' changed to 'triclinic'
according to /home/saulius/struct/CIF-dictionaries/cif_core.dic
dictionary named 'cif_core.dic' version 2.4.1 from
2010-06-29.

'_exptl_absorpt_correction_type' value 'Empirical'
changed to 'empirical' according to
/home/saulius/struct/CIF-dictionaries/cif_core.dic dictionary named
'cif_core.dic' version 2.4.1 from 2010-06-29.

Automatic conversion script
Id: cif_fix_values 1715 2011-07-08 13:25:40Z adriana 
;
_cod_original_formula_sum 'C16 H27 La1 O9'
_cod_database_code 2014170
_cod_database_fobs_code 2014170

loop_
_symmetry_equiv_pos_as_xyz
'x, y, z'
'-x, -y, -z'

loop_
_atom_site_label
_atom_site_fract_x
_atom_site_fract_y
_atom_site_fract_z
_atom_site_U_iso_or_equiv
_atom_site_adp_type
_atom_site_calc_flag
_atom_site_refinement_flags
_atom_site_occupancy
_atom_site_disorder_assembly
_atom_site_disorder_group
_atom_site_type_symbol
La1 0.749250(10) 0.980319(11) 0.002455(7) 0.01794(5) Uani d . 1 . . La
O1 0.87079(19) 0.81489(19) 0.11802(12) 0.0366(4) Uani d . 1 . . O
O2 0.8784(2) 0.5755(2) 0.05009(14) 0.0428(4) Uani d . 1 . . O
O3 1.46480(15) 1.04292(18) 0.90033(10) 0.0259(3) Uani d . 1 . . O
O4 1.63649(17) 0.9950(2) 0.80454(11) 0.0369(4) Uani d . 1 . . O
O5 0.88275(16) 1.1578(2) 0.19201(11) 0.0335(4) Uani d . 1 . . O
O6 1.05355(15) 1.12127(17) 0.09302(10) 0.0257(3) Uani d . 1 . . O
O7 1.56729(19) 1.72928(19) 0.91111(14) 0.0442(4) Uani d . 1 . . O
O8 1.6359(3) 1.5037(2) 0.89694(17) 0.0602(6) Uani d . 1 . . O
H8 1.723(3) 1.558(5) 0.969(2) 0.072 Uiso d . 1 . . H
C1 0.9249(2) 0.6965(2) 0.12373(15) 0.0267(4) Uani d . 1 . . C
C2 1.0510(3) 0.6869(3) 0.22411(16) 0.0350(5) Uani d . 1 . . C
H2A 1.1502 0.6695 0.2045 0.042 Uiso calc R 1 . . H
H2B 1.0109 0.5990 0.2494 0.042 Uiso calc R 1 . . H
C3 1.0932(3) 0.8264(3) 0.31637(15) 0.0316(4) Uani d . 1 . . C
H3A 1.1441 0.9128 0.2942 0.038 Uiso calc R 1 . . H
H3B 0.9934 0.8499 0.3325 0.038 Uiso calc R 1 . . H
C4 1.2074(3) 0.8036(3) 0.41753(17) 0.0394(5) Uani d . 1 . . C
H4A 1.1593 0.7130 0.4366 0.047 Uiso calc R 1 . . H
H4B 1.3094 0.7862 0.4023 0.047 Uiso calc R 1 . . H
C5 1.2431(2) 0.9372(3) 0.51283(15) 0.0363(5) Uani d . 1 . . C
H5A 1.1407 0.9563 0.5268 0.044 Uiso calc R 1 . . H
H5B 1.2937 1.0272 0.4943 0.044 Uiso calc R 1 . . H
C6 1.3542(3) 0.9135(3) 0.61547(17) 0.0391(5) Uani d . 1 . . C
H6A 1.3068 0.8205 0.6320 0.047 Uiso calc R 1 . . H
H6B 1.4590 0.9005 0.6029 0.047 Uiso calc R 1 . . H
C7 1.3813(3) 1.0446(3) 0.71186(16) 0.0324(5) Uani d . 1 . . C
H7A 1.4212 1.1390 0.6937 0.039 Uiso calc R 1 . . H
H7B 1.2778 1.0527 0.7281 0.039 Uiso calc R 1 . . H
C8 1.5009(2) 1.0250(2) 0.81013(14) 0.0239(4) Uani d . 1 . . C
C9 1.0241(2) 1.1770(2) 0.18295(14) 0.0235(4) Uani d . 1 . . C
C10 1.1649(2) 1.2680(3) 0.27484(15) 0.0291(4) Uani d . 1 . . C
H10A 1.2015 1.3638 0.2573 0.035 Uiso calc R 1 . . H
H10B 1.2544 1.2125 0.2809 0.035 Uiso calc R 1 . . H
C11 1.1285(2) 1.3028(3) 0.38381(15) 0.0313(4) Uani d . 1 . . C
H11A 1.0837 1.2083 0.3997 0.038 Uiso calc R 1 . . H
H11B 1.0469 1.3672 0.3808 0.038 Uiso calc R 1 . . H
C12 1.2805(2) 1.3825(3) 0.47384(15) 0.0316(4) Uani d . 1 . . C
H12A 1.3229 1.4781 0.4584 0.038 Uiso calc R 1 . . H
H12B 1.3632 1.3194 0.4743 0.038 Uiso calc R 1 . . H
C13 1.2519(2) 1.4152(3) 0.58578(16) 0.0340(5) Uani d . 1 . . C
H13A 1.1726 1.4817 0.5866 0.041 Uiso calc R 1 . . H
H13B 1.2061 1.3202 0.6006 0.041 Uiso calc R 1 . . H
C14 1.4075(2) 1.4897(3) 0.67466(15) 0.0314(4) Uani d . 1 . . C
H14A 1.4520 1.5856 0.6605 0.038 Uiso calc R 1 . . H
H14B 1.4875 1.4241 0.6728 0.038 Uiso calc R 1 . . H
C15 1.3803(2) 1.5197(3) 0.78707(15) 0.0348(5) Uani d . 1 . . C
H15A 1.3015 1.5864 0.7898 0.042 Uiso calc R 1 . . H
H15B 1.3359 1.4242 0.8018 0.042 Uiso calc R 1 . . H
C16 1.5373(3) 1.5923(3) 0.87196(15) 0.0302(4) Uani d . 1 . . C
OW1 0.7704(2) 1.2610(2) -0.01016(15) 0.0488(5) Uani d . 1 . . O
H2W 0.8409 1.3510 0.0292 0.073 Uiso d . 1 . . H
H1W 0.6694 1.2727 -0.0476 0.073 Uiso d . 1 . . H

loop_
_atom_site_aniso_label
_atom_site_aniso_U_11
_atom_site_aniso_U_22
_atom_site_aniso_U_33
_atom_site_aniso_U_12
_atom_site_aniso_U_13
_atom_site_aniso_U_23
La1 0.01515(6) 0.02157(7) 0.01572(7) 0.00430(4) 0.00269(4) 0.00205(4)
O1 0.0453(9) 0.0316(8) 0.0288(8) 0.0139(7) -0.0021(7) 0.0071(6)
O2 0.0517(10) 0.0323(9) 0.0341(9) 0.0159(8) -0.0045(7) -0.0034(7)
O3 0.0213(6) 0.0381(8) 0.0195(6) 0.0078(6) 0.0058(5) 0.0073(6)
O4 0.0288(7) 0.0649(12) 0.0220(7) 0.0208(8) 0.0085(6) 0.0108(7)
O5 0.0215(6) 0.0467(10) 0.0254(7) 0.0024(6) 0.0069(6) -0.0073(7)
O6 0.0205(6) 0.0332(8) 0.0191(6) 0.0061(5) 0.0042(5) -0.0042(5)
O7 0.0377(8) 0.0281(8) 0.0506(10) 0.0017(7) -0.0057(7) -0.0051(7)
O8 0.0702(13) 0.0337(10) 0.0524(12) 0.0136(10) -0.0214(10) -0.0047(9)
C1 0.0297(9) 0.0300(10) 0.0227(9) 0.0094(8) 0.0075(7) 0.0078(8)
C2 0.0383(11) 0.0380(12) 0.0265(10) 0.0147(9) 0.0005(9) 0.0071(9)
C3 0.0337(10) 0.0368(12) 0.0208(9) 0.0080(9) -0.0003(8) 0.0065(8)
C4 0.0419(12) 0.0463(14) 0.0247(10) 0.0143(10) -0.0028(9) 0.0054(10)
C5 0.0391(12) 0.0453(12) 0.0222(10) 0.0124(9) 0.0008(9) 0.0086(9)
C6 0.0444(12) 0.0431(13) 0.0248(10) 0.0164(10) -0.0023(9) 0.0042(9)
C7 0.0346(10) 0.0445(13) 0.0203(9) 0.0176(9) 0.0037(8) 0.0099(9)
C8 0.0232(8) 0.0299(10) 0.0186(8) 0.0068(7) 0.0044(7) 0.0056(7)
C9 0.0214(8) 0.0266(9) 0.0196(8) 0.0051(7) 0.0033(7) 0.0007(7)
C10 0.0214(9) 0.0373(11) 0.0222(9) 0.0022(8) 0.0029(7) -0.0028(8)
C11 0.0267(9) 0.0406(12) 0.0205(9) 0.0037(8) 0.0025(7) -0.0016(8)
C12 0.0294(10) 0.0381(12) 0.0210(9) 0.0018(8) 0.0026(8) -0.0007(8)
C13 0.0293(10) 0.0439(13) 0.0217(9) 0.0009(9) 0.0036(8) -0.0017(9)
C14 0.0309(10) 0.0364(11) 0.0201(9) -0.0014(8) 0.0036(8) -0.0009(8)
C15 0.0333(11) 0.0407(12) 0.0216(10) -0.0050(9) 0.0057(8) -0.0039(9)
C16 0.0370(11) 0.0296(10) 0.0172(9) -0.0034(8) 0.0045(8) -0.0009(7)
OW1 0.0428(9) 0.0262(8) 0.0634(12) 0.0032(7) -0.0126(8) 0.0123(8)

loop_
_atom_type_symbol
_atom_type_description
_atom_type_scat_dispersion_real
_atom_type_scat_dispersion_imag
_atom_type_scat_source
C C 0.0033 0.0016 'International Tables Vol C Tables 4.2.6.8 and 6.1.1.4'
H H 0.0000 0.0000 'International Tables Vol C Tables 4.2.6.8 and 6.1.1.4'
O O 0.0106 0.0060 'International Tables Vol C Tables 4.2.6.8 and 6.1.1.4'
La La -0.2871 2.4523 'International Tables Vol C Tables 4.2.6.8 and 6.1.1.4'

loop_
_geom_angle_atom_site_label_1
_geom_angle_atom_site_label_2
_geom_angle_atom_site_label_3
_geom_angle_site_symmetry_1
_geom_angle_site_symmetry_3
_geom_angle
_geom_angle_publ_flag
O3 La1 O1 2_776 . 83.14(5) ?
O3 La1 O7 2_776 1_444 74.50(5) ?
O1 La1 O7 . 1_444 79.29(6) yes
O3 La1 O6 2_776 2_775 153.83(5) ?
O1 La1 O6 . 2_775 77.43(5) ?
O7 La1 O6 1_444 2_775 84.72(5) ?
O3 La1 OW1 2_776 . 100.61(6) ?
O1 La1 OW1 . . 141.61(5) ?
O7 La1 OW1 1_444 . 138.80(6) ?
O6 La1 OW1 2_775 . 105.52(6) ?
O3 La1 O4 2_776 1_454 113.13(4) ?
O1 La1 O4 . 1_454 143.12(6) ?
O7 La1 O4 1_444 1_454 74.22(6) ?
O6 La1 O4 2_775 1_454 75.04(4) ?
OW1 La1 O4 . 1_454 70.44(6) ?
O3 La1 O5 2_776 . 75.60(4) ?
O1 La1 O5 . . 74.22(5) yes
O7 La1 O5 1_444 . 141.95(6) ?
O6 La1 O5 2_775 . 114.88(4) ?
OW1 La1 O5 . . 69.91(6) ?
O4 La1 O5 1_454 . 140.34(7) ?
O3 La1 O6 2_776 . 124.41(4) ?
O1 La1 O6 . . 74.98(5) ?
O7 La1 O6 1_444 . 145.04(5) ?
O6 La1 O6 2_775 . 66.96(5) yes
OW1 La1 O6 . . 71.56(5) ?
O4 La1 O6 1_454 . 114.90(5) ?
O5 La1 O6 . . 49.55(4) yes
O3 La1 O3 2_776 1_454 65.98(5) yes
O1 La1 O3 . 1_454 143.27(5) ?
O7 La1 O3 1_444 1_454 73.83(5) ?
O6 La1 O3 2_775 1_454 123.47(4) ?
OW1 La1 O3 . 1_454 67.25(5) ?
O4 La1 O3 1_454 1_454 49.09(4) yes
O5 La1 O3 . 1_454 113.91(5) ?
O6 La1 O3 . 1_454 138.80(5) ?
O3 La1 C9 2_776 . 99.28(5) ?
O1 La1 C9 . . 71.91(5) ?
O7 La1 C9 1_444 . 151.10(6) ?
O6 La1 C9 2_775 . 91.23(4) ?
OW1 La1 C9 . . 69.77(5) ?
O4 La1 C9 1_454 . 132.21(6) ?
O5 La1 C9 . . 24.21(4) ?
O6 La1 C9 . . 25.38(4) ?
O3 La1 C9 1_454 . 130.20(5) ?
O3 La1 C8 2_776 1_454 89.85(5) ?
O1 La1 C8 . 1_454 151.15(5) ?
O7 La1 C8 1_444 1_454 71.88(6) ?
O6 La1 C8 2_775 1_454 98.75(4) ?
OW1 La1 C8 . 1_454 67.18(5) ?
O4 La1 C8 1_454 1_454 24.09(4) ?
O5 La1 C8 . 1_454 130.92(5) ?
O6 La1 C8 . 1_454 130.36(5) ?
O3 La1 C8 1_454 1_454 25.01(4) ?
C9 La1 C8 . 1_454 136.93(5) ?
C1 O1 La1 . . 147.96(14) ?
C8 O3 La1 . 2_776 147.97(12) ?
C8 O3 La1 . 1_656 92.54(10) ?
La1 O3 La1 2_776 1_656 114.02(5) yes
C8 O4 La1 . 1_656 98.26(11) ?
C9 O5 La1 . . 96.41(11) ?
C9 O6 La1 . 2_775 148.14(11) ?
C9 O6 La1 . . 93.47(10) ?
La1 O6 La1 2_775 . 113.03(5) yes
C16 O7 La1 . 1_666 154.95(16) ?
C16 O8 H8 . . 109(2) ?
O1 C1 O2 . . 123.85(19) yes
O1 C1 C2 . . 120.73(19) ?
O2 C1 C2 . . 115.40(19) ?
C1 C2 C3 . . 115.15(18) ?
C1 C2 H2A . . 108.5 ?
C3 C2 H2A . . 108.5 ?
C1 C2 H2B . . 108.5 ?
C3 C2 H2B . . 108.5 ?
H2A C2 H2B . . 107.5 ?
C4 C3 C2 . . 112.39(19) ?
C4 C3 H3A . . 109.1 ?
C2 C3 H3A . . 109.1 ?
C4 C3 H3B . . 109.1 ?
C2 C3 H3B . . 109.1 ?
H3A C3 H3B . . 107.9 ?
C5 C4 C3 . . 113.5(2) ?
C5 C4 H4A . . 108.9 ?
C3 C4 H4A . . 108.9 ?
C5 C4 H4B . . 108.9 ?
C3 C4 H4B . . 108.9 ?
H4A C4 H4B . . 107.7 ?
C4 C5 C6 . . 113.8(2) ?
C4 C5 H5A . . 108.8 ?
C6 C5 H5A . . 108.8 ?
C4 C5 H5B . . 108.8 ?
C6 C5 H5B . . 108.8 ?
H5A C5 H5B . . 107.7 ?
C7 C6 C5 . . 113.24(19) ?
C7 C6 H6A . . 108.9 ?
C5 C6 H6A . . 108.9 ?
C7 C6 H6B . . 108.9 ?
C5 C6 H6B . . 108.9 ?
H6A C6 H6B . . 107.7 ?
C8 C7 C6 . . 112.58(18) ?
C8 C7 H7A . . 109.1 ?
C6 C7 H7A . . 109.1 ?
C8 C7 H7B . . 109.1 ?
C6 C7 H7B . . 109.1 ?
H7A C7 H7B . . 107.8 ?
O4 C8 O3 . . 120.06(16) yes
O4 C8 C7 . . 120.22(17) ?
O3 C8 C7 . . 119.70(16) ?
O4 C8 La1 . 1_656 57.64(10) ?
O3 C8 La1 . 1_656 62.46(9) ?
C7 C8 La1 . 1_656 177.80(13) ?
O5 C9 O6 . . 120.36(16) yes
O5 C9 C10 . . 121.34(16) ?
O6 C9 C10 . . 118.29(15) ?
O5 C9 La1 . . 59.38(10) ?
O6 C9 La1 . . 61.15(9) ?
C10 C9 La1 . . 176.94(15) ?
C9 C10 C11 . . 115.39(16) ?
C9 C10 H10A . . 108.4 ?
C11 C10 H10A . . 108.4 ?
C9 C10 H10B . . 108.4 ?
C11 C10 H10B . . 108.4 ?
H10A C10 H10B . . 107.5 ?
C10 C11 C12 . . 112.05(16) ?
C10 C11 H11A . . 109.2 ?
C12 C11 H11A . . 109.2 ?
C10 C11 H11B . . 109.2 ?
C12 C11 H11B . . 109.2 ?
H11A C11 H11B . . 107.9 ?
C11 C12 C13 . . 114.20(17) ?
C11 C12 H12A . . 108.7 ?
C13 C12 H12A . . 108.7 ?
C11 C12 H12B . . 108.7 ?
C13 C12 H12B . . 108.7 ?
H12A C12 H12B . . 107.6 ?
C14 C13 C12 . . 112.96(17) ?
C14 C13 H13A . . 109.0 ?
C12 C13 H13A . . 109.0 ?
C14 C13 H13B . . 109.0 ?
C12 C13 H13B . . 109.0 ?
H13A C13 H13B . . 107.8 ?
C13 C14 C15 . . 113.20(16) ?
C13 C14 H14A . . 108.9 ?
C15 C14 H14A . . 108.9 ?
C13 C14 H14B . . 108.9 ?
C15 C14 H14B . . 108.9 ?
H14A C14 H14B . . 107.8 ?
C16 C15 C14 . . 111.20(16) ?
C16 C15 H15A . . 109.4 ?
C14 C15 H15A . . 109.4 ?
C16 C15 H15B . . 109.4 ?
C14 C15 H15B . . 109.4 ?
H15A C15 H15B . . 108.0 ?
O7 C16 O8 . . 123.2(2) yes
O7 C16 C15 . . 120.7(2) ?
O8 C16 C15 . . 116.0(2) ?
La1 OW1 H2W . . 134.3 ?
La1 OW1 H1W . . 107.5 ?
H2W OW1 H1W . . 115.1 ?

loop_
_geom_bond_atom_site_label_1
_geom_bond_atom_site_label_2
_geom_bond_site_symmetry_2
_geom_bond_distance
_geom_bond_publ_flag
La1 O3 2_776 2.4772(12) yes
La1 O1 . 2.4799(15) yes
La1 O7 1_444 2.4920(16) yes
La1 O6 2_775 2.5057(12) yes
La1 OW1 . 2.5688(18) yes
La1 O4 1_454 2.5779(14) yes
La1 O5 . 2.5984(14) yes
La1 O6 . 2.6331(13) yes
La1 O3 1_454 2.6807(13) yes
La1 C9 . 3.0010(18) ?
La1 C8 1_454 3.0205(18) ?
O1 C1 . 1.235(3) yes
O2 C1 . 1.267(2) yes
O3 C8 . 1.278(2) yes
O4 C8 . 1.246(2) yes
O5 C9 . 1.239(2) yes
O6 C9 . 1.289(2) yes
O7 C16 . 1.221(3) yes
O8 C16 . 1.273(3) yes
O8 H8 . 1.04(3) yes
C1 C2 . 1.517(3) ?
C2 C3 . 1.519(3) ?
C2 H2A . 0.9700 ?
C2 H2B . 0.9700 ?
C3 C4 . 1.516(3) ?
C3 H3A . 0.9700 ?
C3 H3B . 0.9700 ?
C4 C5 . 1.513(3) ?
C4 H4A . 0.9700 ?
C4 H4B . 0.9700 ?
C5 C6 . 1.524(3) ?
C5 H5A . 0.9700 ?
C5 H5B . 0.9700 ?
C6 C7 . 1.516(3) ?
C6 H6A . 0.9700 ?
C6 H6B . 0.9700 ?
C7 C8 . 1.500(3) ?
C7 H7A . 0.9700 ?
C7 H7B . 0.9700 ?
C9 C10 . 1.505(3) ?
C10 C11 . 1.518(3) ?
C10 H10A . 0.9700 ?
C10 H10B . 0.9700 ?
C11 C12 . 1.522(3) ?
C11 H11A . 0.9700 ?
C11 H11B . 0.9700 ?
C12 C13 . 1.525(3) ?
C12 H12A . 0.9700 ?
C12 H12B . 0.9700 ?
C13 C14 . 1.525(3) ?
C13 H13A . 0.9700 ?
C13 H13B . 0.9700 ?
C14 C15 . 1.525(3) ?
C14 H14A . 0.9700 ?
C14 H14B . 0.9700 ?
C15 C16 . 1.504(3) ?
C15 H15A . 0.9700 ?
C15 H15B . 0.9700 ?
OW1 H2W . 0.9284 ?
OW1 H1W . 0.9212 ?

loop_
_geom_hbond_atom_site_label_D
_geom_hbond_atom_site_label_H
_geom_hbond_atom_site_label_A
_geom_hbond_site_symmetry_A
_geom_hbond_distance_DH
_geom_hbond_distance_HA
_geom_hbond_distance_DA
_geom_hbond_angle_DHA
_geom_hbond_publ_flag
O8 H8 O2 1_666 1.04(3) 1.46(3) 2.441(3) 153 yes
OW1 H2W O2 1_565 0.929 1.976 2.782(3) 144 yes
OW1 H1W O8 1_454 0.921 2.374 2.947(3) 120 yes
OW1 H1W O3 1_454 0.921 2.411 2.908(3) 114 yes

loop_
_geom_torsion_atom_site_label_1
_geom_torsion_atom_site_label_2
_geom_torsion_atom_site_label_3
_geom_torsion_atom_site_label_4
_geom_torsion_site_symmetry_1
_geom_torsion_site_symmetry_4
_geom_torsion
_geom_torsion_publ_flag
O3 La1 O1 C1 2_776 . 126.0(3) ?
O7 La1 O1 C1 1_444 . 50.5(3) ?
O6 La1 O1 C1 2_775 . -36.4(3) ?
OW1 La1 O1 C1 . . -135.6(3) ?
O4 La1 O1 C1 1_454 . 6.1(3) ?
O5 La1 O1 C1 . . -157.1(3) ?
O6 La1 O1 C1 . . -105.6(3) ?
O3 La1 O1 C1 1_454 . 93.9(3) ?
C9 La1 O1 C1 . . -131.9(3) ?
C8 La1 O1 C1 1_454 . 48.9(3) ?
O3 La1 O5 C9 2_776 . 167.62(15) ?
O1 La1 O5 C9 . . 80.82(14) ?
O7 La1 O5 C9 1_444 . 128.49(13) ?
O6 La1 O5 C9 2_775 . 13.15(15) ?
OW1 La1 O5 C9 . . -85.15(14) ?
O4 La1 O5 C9 1_454 . -83.37(15) ?
O6 La1 O5 C9 . . -2.67(12) ?
O3 La1 O5 C9 1_454 . -137.38(13) ?
C8 La1 O5 C9 1_454 . -115.44(13) ?
O3 La1 O6 C9 2_776 . -8.88(14) ?
O1 La1 O6 C9 . . -79.38(12) ?
O7 La1 O6 C9 1_444 . -123.35(13) ?
O6 La1 O6 C9 2_775 . -161.86(15) ?
OW1 La1 O6 C9 . . 81.51(12) ?
O4 La1 O6 C9 1_454 . 138.57(12) ?
O5 La1 O6 C9 . . 2.55(12) ?
O3 La1 O6 C9 1_454 . 83.03(13) ?
C8 La1 O6 C9 1_454 . 116.44(12) ?
O3 La1 O6 La1 2_776 2_775 152.99(6) ?
O1 La1 O6 La1 . 2_775 82.48(7) ?
O7 La1 O6 La1 1_444 2_775 38.51(12) ?
O6 La1 O6 La1 2_775 2_775 0.0 ?
OW1 La1 O6 La1 . 2_775 -116.63(7) ?
O4 La1 O6 La1 1_454 2_775 -59.57(8) ?
O5 La1 O6 La1 . 2_775 164.41(10) ?
O3 La1 O6 La1 1_454 2_775 -115.11(6) ?
C9 La1 O6 La1 . 2_775 161.86(15) ?
C8 La1 O6 La1 1_454 2_775 -81.70(8) ?
La1 O1 C1 O2 . . -28.9(4) ?
La1 O1 C1 C2 . . 153.0(2) ?
O1 C1 C2 C3 . . 4.3(3) ?
O2 C1 C2 C3 . . -174.0(2) ?
C1 C2 C3 C4 . . 174.54(19) yes
C2 C3 C4 C5 . . -176.4(2) yes
C3 C4 C5 C6 . . 178.5(2) yes
C4 C5 C6 C7 . . -176.8(2) yes
C5 C6 C7 C8 . . -175.64(19) yes
La1 O4 C8 O3 1_656 . 2.3(2) ?
La1 O4 C8 C7 1_656 . -179.38(17) ?
La1 O3 C8 O4 2_776 . -149.24(19) ?
La1 O3 C8 O4 1_656 . -2.2(2) ?
La1 O3 C8 C7 2_776 . 32.4(4) ?
La1 O3 C8 C7 1_656 . 179.48(18) ?
La1 O3 C8 La1 2_776 1_656 -147.0(3) ?
C6 C7 C8 O4 . . 50.7(3) ?
C6 C7 C8 O3 . . -131.0(2) ?
La1 O5 C9 O6 . . 4.8(2) ?
La1 O5 C9 C10 . . -176.53(18) ?
La1 O6 C9 O5 2_775 . -151.85(19) ?
La1 O6 C9 O5 . . -4.7(2) ?
La1 O6 C9 C10 2_775 . 29.4(4) ?
La1 O6 C9 C10 . . 176.57(17) ?
La1 O6 C9 La1 2_775 . -147.1(3) ?
O3 La1 C9 O5 2_776 . -12.15(14) ?
O1 La1 C9 O5 . . -91.74(14) ?
O7 La1 C9 O5 1_444 . -86.80(17) ?
O6 La1 C9 O5 2_775 . -168.08(14) ?
OW1 La1 C9 O5 . . 85.82(14) ?
O4 La1 C9 O5 1_454 . 121.13(14) ?
O6 La1 C9 O5 . . 175.3(2) ?
O3 La1 C9 O5 1_454 . 54.15(16) ?
C8 La1 C9 O5 1_454 . 87.69(15) ?
O3 La1 C9 O6 2_776 . 172.59(11) ?
O1 La1 C9 O6 . . 93.00(12) ?
O7 La1 C9 O6 1_444 . 97.93(15) ?
O6 La1 C9 O6 2_775 . 16.65(14) ?
OW1 La1 C9 O6 . . -89.44(12) ?
O4 La1 C9 O6 1_454 . -54.13(14) ?
O5 La1 C9 O6 . . -175.3(2) ?
O3 La1 C9 O6 1_454 . -121.12(11) ?
C8 La1 C9 O6 1_454 . -87.58(13) ?
O5 C9 C10 C11 . . 13.1(3) ?
O6 C9 C10 C11 . . -168.2(2) ?
C9 C10 C11 C12 . . 174.9(2) yes
C10 C11 C12 C13 . . -178.0(2) yes
C11 C12 C13 C14 . . 177.9(2) yes
C12 C13 C14 C15 . . -178.8(2) yes
C13 C14 C15 C16 . . 179.6(2) yes
La1 O7 C16 O8 1_666 . 22.8(5) ?
La1 O7 C16 C15 1_666 . -155.0(3) ?
C14 C15 C16 O7 . . 101.4(3) ?
C14 C15 C16 O8 . . -76.5(3) ?
